data_1556086
loop_
_publ_author_name
'Ma, Howard Z.'
'McKay, Alasdair I.'
'Mravak, Antonija'
'Scholz, Michael S.'
'White, Jonathan M.'
'Mulder, Roger J.'
'Bieske, Evan J.'
'Bona\<ci\'c-Kouteck\'y, Vlasta'
'O'Hair, Richard A. J.'

_publ_section_title
;
 Structural characterization and gas-phase studies of the [Ag10H8(L)6]2+
 nanocluster dication
;
_journal_name_full Nanoscale
_journal_paper_doi 10.1039/C9NR08321A
_journal_year 2019
_chemical_formula_moiety 'C144 H126 Ag10 N6 P12, 4(C H2 Cl2), 2(B F4)'
_chemical_formula_sum 'C148 H134 Ag10 B2 Cl8 F8 N6 P12'
_chemical_formula_weight 3904.16
_chemical_name_systematic '[Ag10H8(dppa)6](BF4)2'
_chemical_properties_physical Air-sensitive,Moisture-sensitive,Heat-sensitive,Oxygen-sensitive,Light-sensitive
_space_group_crystal_system orthorhombic
_space_group_IT_number 60
_space_group_name_Hall '-P 2n 2ab'
_space_group_name_H-M_alt 'P b c n'
_atom_sites_solution_hydrogens geom
_atom_sites_solution_primary dual
_audit_creation_date 2019-05-15
_audit_creation_method
;
Olex2 1.2
(compiled 2018.05.29 svn.r3508 for OlexSys, GUI svn.r5506)
;
_audit_update_record
;
2019-05-29 deposited with the CCDC.	2019-11-14 downloaded from the CCDC.
;
_cell_angle_alpha 90
_cell_angle_beta 90
_cell_angle_gamma 90
_cell_formula_units_Z 4
_cell_length_a 28.1498(7)
_cell_length_b 17.1737(3)
_cell_length_c 30.4308(7)
_cell_measurement_reflns_used 15798
_cell_measurement_temperature 100.01(10)
_cell_measurement_theta_max 73.8480
_cell_measurement_theta_min 2.9000
_cell_volume 14711.4(6)
_computing_molecular_graphics 'Olex2 (Dolomanov et al., 2009)'
_computing_publication_material 'Olex2 (Dolomanov et al., 2009)'
_computing_structure_refinement 'ShelXL (Sheldrick, 2015)'
_computing_structure_solution 'ShelXT (Sheldrick, 2015)'
_diffrn_ambient_temperature 100.01(10)
_diffrn_detector_type HyPix
_diffrn_measured_fraction_theta_full 0.999
_diffrn_measured_fraction_theta_max 0.980
_diffrn_measurement_device 'four-circle diffractometer'
_diffrn_measurement_device_type 'XtaLAB Synergy, Dualflex, HyPix'
_diffrn_measurement_method '\w scans'
_diffrn_radiation_type CuK\a
_diffrn_radiation_wavelength 1.54184
_diffrn_reflns_av_R_equivalents 0.2045
_diffrn_reflns_av_unetI/netI 0.1209
_diffrn_reflns_Laue_measured_fraction_full 0.999
_diffrn_reflns_Laue_measured_fraction_max 0.980
_diffrn_reflns_limit_h_max 35
_diffrn_reflns_limit_h_min -35
_diffrn_reflns_limit_k_max 13
_diffrn_reflns_limit_k_min -21
_diffrn_reflns_limit_l_max 38
_diffrn_reflns_limit_l_min -35
_diffrn_reflns_number 73646
_diffrn_reflns_point_group_measured_fraction_full 0.999
_diffrn_reflns_point_group_measured_fraction_max 0.980
_diffrn_reflns_theta_full 67.684
_diffrn_reflns_theta_max 78.298
_diffrn_reflns_theta_min 2.904
_exptl_absorpt_coefficient_mu 13.513
_exptl_absorpt_correction_T_max 1.00000
_exptl_absorpt_correction_T_min 0.16800
_exptl_absorpt_correction_type multi-scan
_exptl_absorpt_process_details
;
CrysAlisPro 1.171.39.46 (Rigaku Oxford Diffraction, 2018)
Empirical absorption correction using spherical harmonics,
 implemented in SCALE3 ABSPACK scaling algorithm.
;
_exptl_crystal_colour yellow
_exptl_crystal_colour_primary yellow
_exptl_crystal_density_diffrn 1.763
_exptl_crystal_description block
_exptl_crystal_F_000 7728
_exptl_crystal_recrystallization_method 'Re-crystallisation from solvent: dichloromethane and pentane'
_exptl_crystal_size_max 0.376
_exptl_crystal_size_mid 0.267
_exptl_crystal_size_min 0.195
_refine_diff_density_max 2.726
_refine_diff_density_min -3.625
_refine_diff_density_rms 0.320
_refine_ls_extinction_method none
_refine_ls_goodness_of_fit_ref 1.063
_refine_ls_hydrogen_treatment constr
_refine_ls_matrix_type full
_refine_ls_number_parameters 874
_refine_ls_number_reflns 15461
_refine_ls_number_restraints 1001
_refine_ls_restrained_S_all 1.031
_refine_ls_R_factor_all 0.1637
_refine_ls_R_factor_gt 0.1210
_refine_ls_shift/su_max 0.000
_refine_ls_shift/su_mean 0.000
_refine_ls_structure_factor_coef Fsqd
_refine_ls_weighting_details 'w=1/[\s^2^(Fo^2^)+(0.1854P)^2^+224.3415P] where P=(Fo^2^+2Fc^2^)/3'
_refine_ls_weighting_scheme calc
_refine_ls_wR_factor_gt 0.3062
_refine_ls_wR_factor_ref 0.3495
_reflns_Friedel_coverage 0.000
_reflns_number_gt 10180
_reflns_number_total 15461
_reflns_threshold_expression 'I > 2\s(I)'
_cod_data_source_file c9nr08321a2.cif
_cod_data_source_block shelx
_cod_database_code 1556086
_shelx_shelxl_version_number 2018/3
_shelx_space_group_comment
;
The symmetry employed for this shelxl refinement is uniquely defined
by the following loop, which should always be used as a source of
symmetry information in preference to the above space-group names.
They are only intended as comments.
;
_olex2_refinement_description
;
1. Fixed Uiso
 At 1.2 times of:
  All C(H) groups, All C(H,H) groups, All N(H) groups
2. Rigid bond restraints
 All non-hydrogen atoms
 with sigma for 1-2 distances of 0.01 and sigma for 1-3 distances of 0.01
3. Rigid body (RIGU) restrains
 All non-hydrogen atoms
 with sigma for 1-2 distances of 0.004 and sigma for 1-3 distances of 0.004
4.a Secondary CH2 refined with riding coordinates:
 C74(H74A,H74B), C73(H73A,H73B)
4.b Aromatic/amide H refined with riding coordinates:
 N1(H1), N3(H3), N2(H2), C42(H42), C56(H56), C11(H11), C12(H12), C2(H2A),
 C28(H28), C41(H41), C48(H48), C10(H10), C35(H35), C6(H6), C36(H36), C54(H54),
 C20(H20), C60(H60), C53(H53), C17(H17), C18(H18), C5(H5), C47(H47), C34(H34),
 C32(H32), C44(H44), C4(H4), C64(H64), C57(H57), C21(H21), C52(H52), C50(H50),
 C59(H59), C38(H38), C3(H3A), C8(H8), C14(H14), C39(H39), C58(H58), C45(H45),
 C9(H9), C46(H46), C30(H30), C68(H68), C15(H15), C22(H22), C26(H26), C24(H24),
 C70(H70), C27(H27), C71(H71), C16(H16), C51(H51), C72(H72), C23(H23), C40(H40),
  C33(H33), C69(H69), C29(H29), C62(H62), C63(H63), C65(H65), C66(H66)
;
_olex2_submission_special_instructions 'No special instructions were received'
_oxdiff_exptl_absorpt_empirical_details
;
Empirical correction (ABSPACK) includes:
- Absorption correction using spherical harmonics
- Frame scaling
;

loop_
_space_group_symop_operation_xyz
'x, y, z'
'-x+1/2, -y+1/2, z+1/2'
'-x, y, -z+1/2'
'x+1/2, -y+1/2, -z'
'-x, -y, -z'
'x-1/2, y-1/2, -z-1/2'
'x, -y, z-1/2'
'-x-1/2, y-1/2, z'

loop_
_atom_site_label
_atom_site_type_symbol
_atom_site_fract_x
_atom_site_fract_y
_atom_site_fract_z
_atom_site_U_iso_or_equiv
_atom_site_adp_type
_atom_site_occupancy
_atom_site_site_symmetry_order
_atom_site_calc_flag
_atom_site_refinement_flags_posn
_atom_site_refinement_flags_adp
Ag1 Ag 0.62026(3) 0.60705(5) 0.24275(3) 0.0337(3) Uani 1 1 d . U
Ag4 Ag 0.54574(4) 0.50083(6) 0.26591(4) 0.0380(3) Uani 1 1 d . U
Ag2 Ag 0.54290(3) 0.71253(6) 0.22730(4) 0.0377(3) Uani 1 1 d . U
Ag3 Ag 0.55040(4) 0.64496(6) 0.31307(3) 0.0412(3) Uani 1 1 d . U
Ag5 Ag 0.54226(4) 0.56872(6) 0.17896(4) 0.0421(3) Uani 1 1 d . U
P3 P 0.59246(12) 0.83088(19) 0.23031(12) 0.0346(7) Uani 1 1 d . U
P6 P 0.59428(12) 0.38202(19) 0.25636(12) 0.0348(7) Uani 1 1 d . U
P4 P 0.67266(12) 0.72230(19) 0.25551(12) 0.0354(7) Uani 1 1 d . U
P5 P 0.67216(12) 0.49232(19) 0.22612(13) 0.0366(7) Uani 1 1 d . U
P1 P 0.46105(16) 0.5770(2) 0.40307(13) 0.0454(9) Uani 1 1 d . U
P2 P 0.55975(16) 0.6420(2) 0.39382(13) 0.0454(9) Uani 1 1 d . U
Cl1 Cl 0.8671(2) 0.3425(3) 0.5566(2) 0.0828(15) Uani 1 1 d . U
Cl2 Cl 0.7861(3) 0.2642(4) 0.5175(2) 0.0910(17) Uani 1 1 d . U
Cl4 Cl 0.9993(2) 0.5590(3) 0.44118(19) 0.0825(15) Uani 1 1 d . U
Cl3 Cl 0.9445(3) 0.6786(4) 0.4847(3) 0.111(3) Uani 1 1 d . U
N1 N 0.5128(5) 0.6095(8) 0.4240(4) 0.047(2) Uani 1 1 d . U
H1 H 0.515733 0.609766 0.452793 0.057 Uiso 1 1 calc R .
N3 N 0.6506(4) 0.4028(7) 0.2377(4) 0.040(2) Uani 1 1 d . U
H3 H 0.669965 0.363112 0.233923 0.048 Uiso 1 1 calc R .
N2 N 0.6496(4) 0.8117(7) 0.2472(4) 0.038(2) Uani 1 1 d . U
H2 H 0.668356 0.851820 0.251889 0.046 Uiso 1 1 calc R .
F2 F 0.7892(5) 0.4867(7) 0.4544(6) 0.092(4) Uani 1 1 d . U
F1 F 0.8450(5) 0.5329(7) 0.4999(5) 0.082(3) Uani 1 1 d . U
F3 F 0.8356(6) 0.5838(10) 0.4333(6) 0.112(5) Uani 1 1 d . U
C42 C 0.7023(6) 0.6599(9) 0.3345(6) 0.046(3) Uani 1 1 d . U
H42 H 0.687966 0.613611 0.323674 0.055 Uiso 1 1 calc R .
C56 C 0.6844(6) 0.5475(9) 0.1411(6) 0.048(3) Uani 1 1 d . U
H56 H 0.665507 0.589917 0.150897 0.058 Uiso 1 1 calc R .
C61 C 0.5746(6) 0.3089(8) 0.2176(5) 0.042(3) Uani 1 1 d . U
F4 F 0.7816(6) 0.6059(8) 0.4848(7) 0.115(5) Uani 1 1 d . U
C25 C 0.5767(6) 0.9088(8) 0.2677(5) 0.042(3) Uani 1 1 d . U
C43 C 0.7236(6) 0.7231(8) 0.2176(6) 0.045(3) Uani 1 1 d . U
C1 C 0.4153(6) 0.6356(9) 0.4308(5) 0.048(3) Uani 1 1 d . U
C7 C 0.4550(6) 0.4809(9) 0.4300(5) 0.048(3) Uani 1 1 d . U
C67 C 0.6021(6) 0.3248(8) 0.3071(5) 0.043(3) Uani 1 1 d . U
C11 C 0.4872(7) 0.3663(10) 0.4635(5) 0.053(3) Uani 1 1 d . U
H11 H 0.513606 0.338248 0.474830 0.064 Uiso 1 1 calc R .
C31 C 0.5979(5) 0.8827(7) 0.1776(5) 0.039(2) Uani 1 1 d . U
C12 C 0.4940(7) 0.4425(9) 0.4465(5) 0.049(3) Uani 1 1 d . U
H12 H 0.524455 0.466265 0.446468 0.058 Uiso 1 1 calc R .
C37 C 0.7004(5) 0.7289(8) 0.3096(5) 0.041(3) Uani 1 1 d . U
C2 C 0.3993(6) 0.6228(9) 0.4724(5) 0.047(3) Uani 1 1 d . U
H2A H 0.410005 0.578525 0.488183 0.057 Uiso 1 1 calc R .
C28 C 0.5535(6) 1.0256(13) 0.3279(7) 0.064(4) Uani 1 1 d . U
H28 H 0.546400 1.065256 0.348586 0.076 Uiso 1 1 calc R .
C41 C 0.7251(6) 0.6599(11) 0.3750(6) 0.053(3) Uani 1 1 d . U
H41 H 0.726994 0.613095 0.391522 0.063 Uiso 1 1 calc R .
C13 C 0.6082(7) 0.5806(10) 0.4140(6) 0.054(3) Uani 1 1 d . U
C48 C 0.7708(6) 0.7059(10) 0.2300(7) 0.059(4) Uani 1 1 d . U
H48 H 0.778575 0.697463 0.260019 0.070 Uiso 1 1 calc R .
C10 C 0.4449(8) 0.3344(10) 0.4638(6) 0.058(4) Uani 1 1 d . U
H10 H 0.441221 0.284169 0.476375 0.070 Uiso 1 1 calc R .
C35 C 0.6395(6) 0.9612(11) 0.1253(6) 0.054(4) Uani 1 1 d . U
H35 H 0.666723 0.990288 0.116877 0.065 Uiso 1 1 calc R .
C49 C 0.7277(6) 0.4905(9) 0.2587(6) 0.049(3) Uani 1 1 d . U
C6 C 0.4007(7) 0.7027(9) 0.4073(6) 0.055(4) Uani 1 1 d . U
H6 H 0.412909 0.713067 0.378782 0.066 Uiso 1 1 calc R .
C36 C 0.6388(6) 0.9223(10) 0.1642(6) 0.049(3) Uani 1 1 d . U
H36 H 0.666179 0.922036 0.182432 0.059 Uiso 1 1 calc R .
C54 C 0.7701(6) 0.5154(10) 0.2422(8) 0.063(4) Uani 1 1 d . U
H54 H 0.772381 0.526907 0.211686 0.075 Uiso 1 1 calc R .
C20 C 0.5410(7) 0.7798(10) 0.4399(6) 0.056(3) Uani 1 1 d . U
H20 H 0.510461 0.758699 0.445624 0.068 Uiso 1 1 calc R .
C60 C 0.7183(7) 0.4223(10) 0.1541(6) 0.056(4) Uani 1 1 d . U
H60 H 0.724219 0.379072 0.172828 0.067 Uiso 1 1 calc R .
C53 C 0.8097(7) 0.5245(11) 0.2684(10) 0.080(5) Uani 1 1 d . U
H53 H 0.839372 0.539904 0.256281 0.096 Uiso 1 1 calc R .
C17 C 0.6479(8) 0.4559(12) 0.4063(7) 0.072(5) Uani 1 1 d . U
H17 H 0.651023 0.407223 0.391743 0.087 Uiso 1 1 calc R .
C18 C 0.6134(8) 0.5095(10) 0.3933(6) 0.061(4) Uani 1 1 d . U
H18 H 0.592880 0.496653 0.369613 0.073 Uiso 1 1 calc R .
C5 C 0.3676(8) 0.7541(10) 0.4270(7) 0.063(5) Uani 1 1 d . U
H5 H 0.356733 0.798355 0.411268 0.076 Uiso 1 1 calc R .
C47 C 0.8049(7) 0.7015(11) 0.1987(8) 0.068(4) Uani 1 1 d . U
H47 H 0.836859 0.692107 0.207186 0.082 Uiso 1 1 calc R .
C34 C 0.6006(7) 0.9578(11) 0.0985(6) 0.060(4) Uani 1 1 d . U
H34 H 0.601543 0.983906 0.070985 0.072 Uiso 1 1 calc R .
C32 C 0.5598(7) 0.8793(12) 0.1503(6) 0.061(5) Uani 1 1 d . U
H32 H 0.532568 0.850257 0.158760 0.073 Uiso 1 1 calc R .
C44 C 0.7140(7) 0.7324(9) 0.1728(6) 0.054(3) Uani 1 1 d . U
H44 H 0.682613 0.743087 0.163016 0.065 Uiso 1 1 calc R .
C4 C 0.3508(7) 0.7402(10) 0.4693(7) 0.059(4) Uani 1 1 d . U
H4 H 0.328665 0.774818 0.482514 0.071 Uiso 1 1 calc R .
C64 C 0.5480(8) 0.1947(13) 0.1570(7) 0.070(5) Uani 1 1 d . U
H64 H 0.536859 0.157850 0.136108 0.085 Uiso 1 1 calc R .
C19 C 0.5737(7) 0.7377(10) 0.4156(5) 0.051(3) Uani 1 1 d . U
C57 C 0.7022(6) 0.5477(10) 0.0988(6) 0.051(3) Uani 1 1 d . U
H57 H 0.697250 0.591565 0.080296 0.061 Uiso 1 1 calc R .
C21 C 0.5530(8) 0.8530(11) 0.4558(6) 0.059(4) Uani 1 1 d . U
H21 H 0.530557 0.882064 0.472344 0.071 Uiso 1 1 calc R .
C52 C 0.8047(8) 0.5100(10) 0.3143(10) 0.083(5) Uani 1 1 d . U
H52 H 0.831343 0.515788 0.333175 0.100 Uiso 1 1 calc R .
C50 C 0.7223(8) 0.4771(10) 0.3040(7) 0.060(4) Uani 1 1 d . U
H50 H 0.692379 0.461192 0.315344 0.072 Uiso 1 1 calc R .
C59 C 0.7342(8) 0.4223(11) 0.1111(6) 0.062(4) Uani 1 1 d . U
H59 H 0.750605 0.378096 0.100110 0.074 Uiso 1 1 calc R .
C38 C 0.7209(8) 0.7964(10) 0.3247(7) 0.068(6) Uani 1 1 d . U
H38 H 0.720149 0.843317 0.308187 0.082 Uiso 1 1 calc R .
C3 C 0.3668(8) 0.6747(10) 0.4922(6) 0.061(5) Uani 1 1 d . U
H3A H 0.355782 0.665073 0.521200 0.073 Uiso 1 1 calc R .
C8 C 0.4107(7) 0.4468(9) 0.4289(6) 0.056(4) Uani 1 1 d . U
H8 H 0.384309 0.473768 0.416703 0.067 Uiso 1 1 calc R .
C14 C 0.6366(7) 0.5974(11) 0.4488(6) 0.058(4) Uani 1 1 d . U
H14 H 0.631776 0.644537 0.464437 0.070 Uiso 1 1 calc R .
C39 C 0.7434(9) 0.7917(13) 0.3667(8) 0.079(7) Uani 1 1 d . U
H39 H 0.758119 0.837039 0.378314 0.094 Uiso 1 1 calc R .
C58 C 0.7267(6) 0.4857(10) 0.0837(6) 0.054(3) Uani 1 1 d . U
H58 H 0.738678 0.485361 0.054540 0.065 Uiso 1 1 calc R .
C45 C 0.7496(8) 0.7260(11) 0.1438(7) 0.066(4) Uani 1 1 d . U
H45 H 0.742914 0.732948 0.113484 0.079 Uiso 1 1 calc R .
C9 C 0.4051(8) 0.3712(10) 0.4463(7) 0.066(4) Uani 1 1 d . U
H9 H 0.375024 0.346134 0.446121 0.079 Uiso 1 1 calc R .
C46 C 0.7947(9) 0.7099(13) 0.1562(9) 0.079(5) Uani 1 1 d . U
H46 H 0.818982 0.704769 0.134749 0.095 Uiso 1 1 calc R .
C30 C 0.5645(9) 0.9827(10) 0.2530(7) 0.069(6) Uani 1 1 d . U
H30 H 0.563789 0.994319 0.222481 0.083 Uiso 1 1 calc R .
C68 C 0.5674(8) 0.3268(11) 0.3364(7) 0.070(6) Uani 1 1 d . U
H68 H 0.540747 0.359839 0.332038 0.084 Uiso 1 1 calc R .
C15 C 0.6743(8) 0.5449(13) 0.4626(8) 0.072(5) Uani 1 1 d . U
H15 H 0.695629 0.558131 0.485625 0.087 Uiso 1 1 calc R .
C22 C 0.5986(8) 0.8842(11) 0.4474(7) 0.065(4) Uani 1 1 d . U
H22 H 0.607635 0.933856 0.458309 0.078 Uiso 1 1 calc R .
C26 C 0.5758(10) 0.8954(12) 0.3122(6) 0.075(6) Uani 1 1 d . U
H26 H 0.583536 0.844912 0.322809 0.090 Uiso 1 1 calc R .
C24 C 0.6189(8) 0.7693(10) 0.4068(7) 0.061(4) Uani 1 1 d . U
H24 H 0.641962 0.741961 0.389969 0.073 Uiso 1 1 calc R .
C70 C 0.6111(9) 0.2328(11) 0.3805(7) 0.074(5) Uani 1 1 d . U
H70 H 0.615544 0.205071 0.407180 0.089 Uiso 1 1 calc R .
C27 C 0.5643(9) 0.9514(13) 0.3411(7) 0.071(5) Uani 1 1 d . U
H27 H 0.563714 0.939249 0.371596 0.085 Uiso 1 1 calc R .
C71 C 0.6429(9) 0.2281(12) 0.3490(8) 0.075(6) Uani 1 1 d . U
H71 H 0.668898 0.193242 0.351638 0.090 Uiso 1 1 calc R .
C16 C 0.6774(7) 0.4753(12) 0.4406(7) 0.067(4) Uani 1 1 d . U
H16 H 0.700917 0.438879 0.449451 0.081 Uiso 1 1 calc R .
C51 C 0.7608(8) 0.4872(12) 0.3320(8) 0.075(4) Uani 1 1 d . U
H51 H 0.757472 0.478802 0.362746 0.090 Uiso 1 1 calc R .
C72 C 0.6384(8) 0.2740(13) 0.3119(8) 0.073(6) Uani 1 1 d . U
H72 H 0.661393 0.269731 0.289211 0.088 Uiso 1 1 calc R .
C23 C 0.6278(9) 0.8417(12) 0.4239(8) 0.074(5) Uani 1 1 d . U
H23 H 0.658260 0.863289 0.418152 0.089 Uiso 1 1 calc R .
C40 C 0.7445(7) 0.7251(12) 0.3907(7) 0.062(4) Uani 1 1 d . U
H40 H 0.759188 0.724900 0.418859 0.074 Uiso 1 1 calc R .
C33 C 0.5603(8) 0.9181(14) 0.1101(7) 0.074(6) Uani 1 1 d . U
H33 H 0.533466 0.917025 0.091164 0.089 Uiso 1 1 calc R .
C69 C 0.5703(11) 0.2795(14) 0.3743(8) 0.094(8) Uani 1 1 d . U
H69 H 0.545319 0.279104 0.395254 0.113 Uiso 1 1 calc R .
C29 C 0.5532(10) 1.0402(12) 0.2844(8) 0.085(7) Uani 1 1 d . U
H29 H 0.545159 1.090969 0.274593 0.102 Uiso 1 1 calc R .
C74 C 0.9455(10) 0.5847(14) 0.4660(10) 0.087(7) Uani 1 1 d . U
H74A H 0.919459 0.577596 0.444519 0.105 Uiso 1 1 calc R .
H74B H 0.939468 0.549119 0.491003 0.105 Uiso 1 1 calc R .
C73 C 0.8117(9) 0.3555(12) 0.5334(9) 0.081(5) Uani 1 1 d . U
H73A H 0.814577 0.389509 0.507293 0.098 Uiso 1 1 calc R .
H73B H 0.790602 0.381597 0.554826 0.098 Uiso 1 1 calc R .
B1 B 0.8120(8) 0.5523(11) 0.4675(9) 0.063(4) Uani 1 1 d . U
C62 C 0.5573(13) 0.2393(14) 0.2301(8) 0.116(13) Uani 1 1 d . U
H62 H 0.552193 0.228384 0.260339 0.139 Uiso 1 1 calc R .
C63 C 0.5468(11) 0.1818(13) 0.1976(8) 0.092(9) Uani 1 1 d . U
H63 H 0.538355 0.130977 0.207240 0.110 Uiso 1 1 calc R .
C65 C 0.5659(15) 0.2631(17) 0.1452(8) 0.125(14) Uani 1 1 d . U
H65 H 0.570720 0.272532 0.114725 0.150 Uiso 1 1 calc R .
C66 C 0.5776(15) 0.3200(15) 0.1737(8) 0.119(13) Uani 1 1 d . U
H66 H 0.588107 0.368884 0.162778 0.143 Uiso 1 1 calc R .
C55 C 0.6937(5) 0.4864(8) 0.1692(6) 0.043(3) Uani 1 1 d . U

loop_
_atom_site_aniso_label
_atom_site_aniso_U_11
_atom_site_aniso_U_22
_atom_site_aniso_U_33
_atom_site_aniso_U_23
_atom_site_aniso_U_13
_atom_site_aniso_U_12
Ag1 0.0277(5) 0.0291(4) 0.0443(5) -0.0066(4) -0.0003(4) 0.0000(3)
Ag4 0.0298(5) 0.0347(5) 0.0494(6) -0.0026(4) 0.0004(4) 0.0013(4)
Ag2 0.0275(5) 0.0372(5) 0.0486(6) 0.0006(4) 0.0011(4) -0.0030(4)
Ag3 0.0463(6) 0.0379(5) 0.0394(5) -0.0026(4) 0.0037(4) 0.0055(4)
Ag5 0.0434(6) 0.0408(5) 0.0423(5) -0.0026(4) -0.0067(4) -0.0056(4)
P3 0.0284(16) 0.0315(15) 0.0438(18) -0.0051(13) -0.0013(13) -0.0022(12)
P6 0.0264(16) 0.0301(15) 0.0478(18) -0.0049(13) 0.0003(13) -0.0013(12)
P4 0.0284(16) 0.0302(15) 0.0475(18) -0.0099(13) -0.0003(13) -0.0018(12)
P5 0.0294(16) 0.0274(14) 0.0530(19) -0.0090(13) 0.0017(14) 0.0001(12)
P1 0.055(2) 0.0431(19) 0.0380(18) 0.0009(15) -0.0069(16) 0.0115(16)
P2 0.054(2) 0.0452(19) 0.0367(17) -0.0025(15) -0.0019(16) 0.0155(17)
Cl1 0.097(4) 0.065(3) 0.087(4) -0.002(3) 0.020(3) -0.002(3)
Cl2 0.099(4) 0.084(4) 0.091(4) -0.001(3) 0.017(3) -0.017(3)
Cl4 0.100(4) 0.079(3) 0.068(3) -0.012(3) 0.003(3) -0.001(3)
Cl3 0.118(6) 0.082(4) 0.132(6) -0.038(4) -0.035(5) 0.027(4)
N1 0.056(5) 0.053(6) 0.032(5) -0.002(5) -0.005(5) 0.014(4)
N3 0.029(5) 0.030(5) 0.061(7) 0.002(5) 0.000(4) 0.005(3)
N2 0.036(5) 0.033(5) 0.046(6) -0.011(4) -0.004(4) -0.002(4)
F2 0.067(8) 0.054(6) 0.155(13) -0.011(6) -0.031(7) -0.008(5)
F1 0.092(8) 0.068(7) 0.085(7) 0.006(6) -0.030(6) 0.007(6)
F3 0.095(10) 0.125(12) 0.116(10) 0.062(9) -0.018(7) -0.019(8)
C42 0.044(8) 0.038(6) 0.057(7) -0.002(5) 0.003(5) 0.007(5)
C56 0.044(8) 0.041(6) 0.060(6) -0.005(5) 0.007(6) -0.002(6)
C61 0.045(8) 0.027(5) 0.053(5) -0.003(5) 0.002(6) -0.001(5)
F4 0.079(9) 0.077(8) 0.189(16) -0.045(9) -0.025(8) 0.014(6)
C25 0.044(8) 0.031(5) 0.051(5) -0.001(4) -0.004(6) 0.004(5)
C43 0.044(5) 0.030(6) 0.060(5) -0.005(6) 0.009(5) 0.000(5)
C1 0.059(7) 0.038(6) 0.047(6) -0.002(5) -0.002(6) 0.011(6)
C7 0.063(7) 0.039(5) 0.043(7) -0.003(5) -0.007(6) 0.017(4)
C67 0.045(7) 0.030(6) 0.054(6) -0.003(4) -0.001(5) 0.004(5)
C11 0.076(8) 0.050(7) 0.034(7) 0.003(6) -0.007(7) 0.020(6)
C31 0.042(6) 0.023(5) 0.052(5) -0.003(4) 0.000(4) -0.001(4)
C12 0.060(7) 0.045(6) 0.041(7) -0.004(5) -0.006(6) 0.018(5)
C37 0.032(7) 0.033(5) 0.057(5) -0.005(4) -0.007(5) -0.004(5)
C2 0.056(9) 0.036(7) 0.049(6) -0.005(5) 0.003(6) 0.007(6)
C28 0.043(9) 0.075(8) 0.072(8) -0.007(8) 0.008(8) 0.028(8)
C41 0.045(9) 0.057(7) 0.055(7) 0.005(6) 0.004(6) 0.003(6)
C13 0.062(7) 0.052(6) 0.049(7) 0.006(6) -0.002(6) 0.027(6)
C48 0.040(6) 0.050(9) 0.086(9) -0.017(8) 0.007(5) 0.001(6)
C10 0.082(9) 0.040(7) 0.052(9) 0.001(6) -0.001(8) 0.016(5)
C35 0.035(7) 0.064(10) 0.064(8) 0.015(7) 0.006(5) -0.007(7)
C49 0.032(5) 0.041(7) 0.075(6) -0.008(6) -0.008(5) 0.006(4)
C6 0.071(11) 0.034(7) 0.060(8) 0.002(6) 0.005(7) 0.013(6)
C36 0.036(6) 0.055(8) 0.057(7) 0.006(6) -0.004(5) -0.002(6)
C54 0.033(6) 0.042(8) 0.113(10) -0.023(8) 0.006(6) 0.003(6)
C20 0.070(9) 0.054(7) 0.045(8) 0.000(6) -0.004(7) 0.016(6)
C60 0.061(10) 0.042(7) 0.065(8) -0.009(6) 0.020(8) 0.005(6)
C53 0.038(7) 0.047(9) 0.157(13) -0.009(11) -0.014(8) 0.000(7)
C17 0.081(12) 0.058(9) 0.078(11) 0.007(8) 0.000(8) 0.038(8)
C18 0.075(11) 0.051(7) 0.055(9) 0.009(6) 0.009(7) 0.030(7)
C5 0.080(13) 0.046(8) 0.064(8) 0.002(7) 0.005(8) 0.024(8)
C47 0.054(8) 0.047(9) 0.103(9) -0.015(9) 0.023(7) 0.007(8)
C34 0.058(8) 0.066(10) 0.055(9) 0.019(8) -0.004(6) -0.007(7)
C32 0.053(8) 0.081(12) 0.049(7) 0.009(7) -0.008(6) -0.023(8)
C44 0.061(8) 0.041(8) 0.059(6) -0.005(6) 0.014(5) -0.012(7)
C4 0.067(12) 0.042(7) 0.069(9) 0.002(7) 0.009(8) 0.015(7)
C64 0.082(14) 0.070(9) 0.059(7) -0.019(8) -0.007(9) -0.010(9)
C19 0.065(8) 0.048(5) 0.040(7) 0.003(5) -0.008(6) 0.014(4)
C57 0.035(8) 0.054(7) 0.064(7) -0.001(6) 0.008(6) -0.012(6)
C21 0.077(9) 0.056(7) 0.044(8) -0.001(6) -0.008(7) 0.016(7)
C52 0.073(8) 0.028(7) 0.149(12) -0.017(9) -0.037(10) 0.013(7)
C50 0.067(9) 0.042(8) 0.071(7) -0.009(7) -0.017(6) 0.005(7)
C59 0.071(12) 0.052(8) 0.062(8) -0.016(6) 0.013(7) 0.002(7)
C38 0.085(14) 0.040(6) 0.080(10) -0.006(6) -0.040(10) -0.011(7)
C3 0.082(13) 0.046(8) 0.056(9) 0.000(6) 0.013(8) 0.019(8)
C8 0.064(7) 0.040(6) 0.063(10) -0.003(6) -0.019(8) 0.010(5)
C14 0.060(9) 0.054(8) 0.061(8) 0.020(6) -0.006(7) -0.003(6)
C39 0.092(16) 0.062(8) 0.082(11) -0.003(8) -0.043(11) -0.025(9)
C58 0.047(9) 0.060(8) 0.055(8) -0.014(5) 0.003(6) -0.012(6)
C45 0.075(8) 0.053(9) 0.070(8) -0.012(8) 0.027(6) -0.016(8)
C9 0.081(9) 0.045(7) 0.071(12) 0.002(7) -0.021(9) 0.002(6)
C46 0.074(8) 0.067(11) 0.096(9) -0.019(10) 0.029(9) -0.005(9)
C30 0.099(16) 0.037(6) 0.072(8) 0.001(6) 0.017(10) 0.029(8)
C68 0.084(12) 0.059(10) 0.066(10) 0.014(8) 0.025(8) 0.032(9)
C15 0.058(10) 0.081(10) 0.077(12) 0.019(8) -0.014(8) 0.007(8)
C22 0.079(10) 0.054(8) 0.062(10) -0.007(7) -0.007(8) 0.012(6)
C26 0.119(19) 0.058(8) 0.046(6) -0.006(5) 0.009(9) 0.005(10)
C24 0.076(9) 0.047(7) 0.061(10) 0.001(6) 0.005(8) 0.007(6)
C70 0.109(14) 0.050(10) 0.064(10) 0.008(8) 0.004(8) 0.027(10)
C27 0.086(15) 0.070(9) 0.056(7) -0.008(6) 0.008(9) 0.017(9)
C71 0.081(13) 0.064(11) 0.081(11) 0.015(8) -0.001(8) 0.032(10)
C16 0.059(10) 0.068(8) 0.075(10) 0.032(7) 0.009(7) 0.012(8)
C51 0.076(9) 0.057(10) 0.093(9) -0.020(9) -0.033(7) 0.029(8)
C72 0.058(11) 0.082(13) 0.079(11) 0.021(9) 0.008(8) 0.029(9)
C23 0.087(11) 0.051(8) 0.086(14) -0.006(8) 0.013(10) 0.003(6)
C40 0.047(10) 0.071(8) 0.068(10) 0.001(6) -0.015(8) 0.001(7)
C33 0.064(10) 0.098(14) 0.060(9) 0.021(9) -0.019(8) -0.033(10)
C69 0.130(18) 0.079(14) 0.073(12) 0.025(10) 0.033(11) 0.059(14)
C29 0.13(2) 0.043(8) 0.079(8) -0.005(7) 0.013(11) 0.039(11)
C74 0.090(14) 0.068(10) 0.104(19) -0.010(11) 0.004(12) -0.001(11)
C73 0.096(11) 0.055(9) 0.093(16) -0.004(10) 0.026(10) 0.010(9)
B1 0.057(10) 0.039(7) 0.092(11) 0.009(7) -0.018(6) -0.005(5)
C62 0.21(3) 0.069(10) 0.066(9) -0.012(8) -0.003(14) -0.094(17)
C63 0.15(2) 0.062(10) 0.062(8) -0.014(7) -0.013(10) -0.059(13)
C65 0.23(4) 0.095(13) 0.047(8) -0.005(8) -0.018(15) -0.064(19)
C66 0.24(4) 0.067(12) 0.049(6) -0.008(7) -0.002(11) -0.041(17)
C55 0.032(7) 0.039(6) 0.059(5) -0.007(4) 0.008(5) 0.000(5)

loop_
_atom_type_symbol
_atom_type_description
_atom_type_scat_dispersion_real
_atom_type_scat_dispersion_imag
_atom_type_scat_source
C C 0.0181 0.0091 'International Tables Vol C Tables 4.2.6.8 and 6.1.1.4'
H H 0.0000 0.0000 'International Tables Vol C Tables 4.2.6.8 and 6.1.1.4'
Ag Ag 0.1306 4.2820 'International Tables Vol C Tables 4.2.6.8 and 6.1.1.4'
B B 0.0090 0.0039 'International Tables Vol C Tables 4.2.6.8 and 6.1.1.4'
Cl Cl 0.3639 0.7018 'International Tables Vol C Tables 4.2.6.8 and 6.1.1.4'
F F 0.0727 0.0534 'International Tables Vol C Tables 4.2.6.8 and 6.1.1.4'
N N 0.0311 0.0180 'International Tables Vol C Tables 4.2.6.8 and 6.1.1.4'
P P 0.2955 0.4335 'International Tables Vol C Tables 4.2.6.8 and 6.1.1.4'

loop_
_geom_angle_atom_site_label_1
_geom_angle_atom_site_label_2
_geom_angle_atom_site_label_3
_geom_angle
_geom_angle_site_symmetry_1
_geom_angle_site_symmetry_3
Ag4 Ag1 Ag2 83.49(4) . .
Ag4 Ag1 Ag3 58.63(3) . .
Ag4 Ag1 Ag5 58.98(4) . .
Ag2 Ag1 Ag3 58.59(3) . .
Ag2 Ag1 Ag5 58.54(3) . .
Ag3 Ag1 Ag5 91.69(4) . .
P4 Ag1 Ag4 153.82(9) . .
P4 Ag1 Ag2 88.48(9) . .
P4 Ag1 Ag3 96.02(9) . .
P4 Ag1 Ag5 134.87(10) . .
P4 Ag1 P5 108.07(12) . .
P5 Ag1 Ag4 88.62(9) . .
P5 Ag1 Ag2 154.91(10) . .
P5 Ag1 Ag3 134.62(10) . .
P5 Ag1 Ag5 97.09(9) . .
Ag1 Ag4 Ag5 117.50(4) . 3_655
Ag1 Ag4 Ag5 62.85(4) . .
Ag4 Ag4 Ag1 126.74(5) 3_655 .
Ag4 Ag4 Ag3 102.66(4) 3_655 .
Ag4 Ag4 Ag5 69.30(5) 3_655 .
Ag4 Ag4 Ag5 57.43(4) 3_655 3_655
Ag3 Ag4 Ag1 62.61(4) . .
Ag3 Ag4 Ag5 57.30(4) . 3_655
Ag3 Ag4 Ag5 96.40(4) . .
Ag5 Ag4 Ag5 107.78(4) . 3_655
P6 Ag4 Ag1 95.27(9) . .
P6 Ag4 Ag4 118.42(8) . 3_655
P6 Ag4 Ag3 138.30(9) . .
P6 Ag4 Ag5 141.93(10) . 3_655
P6 Ag4 Ag5 104.11(10) . .
Ag1 Ag2 Ag3 117.89(4) . 3_655
Ag1 Ag2 Ag5 63.03(4) . .
Ag2 Ag2 Ag1 125.25(5) 3_655 .
Ag2 Ag2 Ag3 57.68(4) 3_655 3_655
Ag2 Ag2 Ag3 67.15(4) 3_655 .
Ag2 Ag2 Ag5 104.40(4) 3_655 .
Ag3 Ag2 Ag1 62.57(4) . .
Ag3 Ag2 Ag3 105.66(4) . 3_655
Ag3 Ag2 Ag5 96.82(4) . .
Ag5 Ag2 Ag3 58.28(4) . 3_655
P3 Ag2 Ag1 94.87(9) . .
P3 Ag2 Ag2 118.19(9) . 3_655
P3 Ag2 Ag3 142.77(9) . 3_655
P3 Ag2 Ag3 104.97(9) . .
P3 Ag2 Ag5 136.91(9) . .
Ag1 Ag3 Ag2 110.72(4) . 3_655
Ag4 Ag3 Ag1 58.76(3) . .
Ag4 Ag3 Ag2 94.90(4) . 3_655
Ag4 Ag3 Ag5 67.31(4) . 3_655
Ag2 Ag3 Ag1 58.84(3) . .
Ag2 Ag3 Ag4 83.69(4) . .
Ag2 Ag3 Ag2 55.18(4) . 3_655
Ag2 Ag3 Ag5 101.01(4) . 3_655
Ag5 Ag3 Ag1 123.36(5) 3_655 .
Ag5 Ag3 Ag2 56.61(3) 3_655 3_655
P2 Ag3 Ag1 129.75(11) . .
P2 Ag3 Ag4 119.03(10) . .
P2 Ag3 Ag2 157.23(11) . .
P2 Ag3 Ag2 119.23(10) . 3_655
P2 Ag3 Ag5 90.19(12) . 3_655
Ag1 Ag5 Ag4 107.81(4) . 3_655
Ag4 Ag5 Ag1 58.17(3) . .
Ag4 Ag5 Ag4 53.27(4) . 3_655
Ag4 Ag5 Ag3 97.73(4) . 3_655
Ag2 Ag5 Ag1 58.43(3) . .
Ag2 Ag5 Ag4 82.99(4) . .
Ag2 Ag5 Ag4 92.83(4) . 3_655
Ag2 Ag5 Ag3 65.11(4) . 3_655
Ag3 Ag5 Ag1 119.97(5) 3_655 .
Ag3 Ag5 Ag4 55.39(3) 3_655 3_655
P1 Ag5 Ag1 131.27(11) 3_655 .
P1 Ag5 Ag4 159.48(10) 3_655 .
P1 Ag5 Ag4 120.87(11) 3_655 3_655
P1 Ag5 Ag2 117.53(10) 3_655 .
P1 Ag5 Ag3 91.38(11) 3_655 3_655
N2 P3 Ag2 112.4(4) . .
N2 P3 C25 100.5(6) . .
N2 P3 C31 105.9(7) . .
C25 P3 Ag2 119.6(5) . .
C25 P3 C31 102.2(6) . .
C31 P3 Ag2 114.4(5) . .
N3 P6 Ag4 112.1(4) . .
N3 P6 C61 102.2(7) . .
N3 P6 C67 106.1(7) . .
C61 P6 Ag4 118.7(5) . .
C61 P6 C67 102.3(7) . .
C67 P6 Ag4 114.0(5) . .
N2 P4 Ag1 118.1(4) . .
N2 P4 C43 101.5(7) . .
N2 P4 C37 104.1(6) . .
C43 P4 Ag1 111.6(5) . .
C37 P4 Ag1 116.2(5) . .
C37 P4 C43 103.4(8) . .
N3 P5 Ag1 117.6(4) . .
N3 P5 C49 100.1(7) . .
N3 P5 C55 105.4(7) . .
C49 P5 Ag1 113.4(5) . .
C55 P5 Ag1 115.2(5) . .
C55 P5 C49 103.0(8) . .
N1 P1 Ag5 115.4(5) . 3_655
N1 P1 C1 104.4(7) . .
N1 P1 C7 102.0(7) . .
C1 P1 Ag5 117.5(5) . 3_655
C1 P1 C7 102.8(8) . .
C7 P1 Ag5 112.8(5) . 3_655
N1 P2 Ag3 117.4(5) . .
N1 P2 C13 102.1(8) . .
N1 P2 C19 105.5(8) . .
C13 P2 Ag3 115.1(6) . .
C19 P2 Ag3 111.6(5) . .
C19 P2 C13 103.7(8) . .
P1 N1 P2 125.1(8) . .
P1 N1 H1 117.4 . .
P2 N1 H1 117.4 . .
P6 N3 H3 117.0 . .
P5 N3 P6 126.0(7) . .
P5 N3 H3 117.0 . .
P3 N2 H2 117.3 . .
P4 N2 P3 125.4(7) . .
P4 N2 H2 117.3 . .
C37 C42 H42 120.2 . .
C41 C42 H42 120.2 . .
C41 C42 C37 119.6(15) . .
C57 C56 H56 119.6 . .
C55 C56 H56 119.6 . .
C55 C56 C57 120.8(16) . .
C62 C61 P6 123.0(15) . .
C62 C61 C66 115.2(18) . .
C66 C61 P6 121.8(14) . .
C30 C25 P3 122.2(14) . .
C26 C25 P3 120.0(13) . .
C26 C25 C30 117.9(16) . .
C48 C43 P4 124.3(14) . .
C44 C43 P4 117.5(13) . .
C44 C43 C48 117.8(16) . .
C2 C1 P1 124.7(12) . .
C2 C1 C6 120.2(15) . .
C6 C1 P1 114.7(13) . .
C12 C7 P1 121.0(14) . .
C12 C7 C8 121.8(16) . .
C8 C7 P1 116.9(12) . .
C68 C67 P6 117.5(13) . .
C68 C67 C72 120.2(17) . .
C72 C67 P6 121.6(14) . .
C12 C11 H11 119.7 . .
C10 C11 H11 119.7 . .
C10 C11 C12 120.5(16) . .
C36 C31 P3 123.9(12) . .
C32 C31 P3 116.4(12) . .
C32 C31 C36 119.6(15) . .
C7 C12 C11 117.9(18) . .
C7 C12 H12 121.0 . .
C11 C12 H12 121.0 . .
C42 C37 P4 116.6(11) . .
C38 C37 P4 122.2(13) . .
C38 C37 C42 121.1(16) . .
C1 C2 H2A 119.6 . .
C1 C2 C3 120.7(15) . .
C3 C2 H2A 119.6 . .
C27 C28 H28 121.2 . .
C29 C28 H28 121.2 . .
C29 C28 C27 117.7(18) . .
C42 C41 H41 119.7 . .
C40 C41 C42 120.5(17) . .
C40 C41 H41 119.7 . .
C18 C13 P2 115.8(15) . .
C14 C13 P2 125.3(14) . .
C14 C13 C18 118.7(16) . .
C43 C48 H48 120.4 . .
C47 C48 C43 119(2) . .
C47 C48 H48 120.4 . .
C11 C10 H10 118.7 . .
C11 C10 C9 122.6(17) . .
C9 C10 H10 118.7 . .
C36 C35 H35 120.4 . .
C36 C35 C34 119.1(16) . .
C34 C35 H35 120.4 . .
C54 C49 P5 122.3(16) . .
C54 C49 C50 120.7(18) . .
C50 C49 P5 115.8(13) . .
C1 C6 H6 120.5 . .
C1 C6 C5 118.9(17) . .
C5 C6 H6 120.5 . .
C31 C36 H36 119.8 . .
C35 C36 C31 120.4(16) . .
C35 C36 H36 119.8 . .
C49 C54 H54 119.1 . .
C49 C54 C53 122(2) . .
C53 C54 H54 119.1 . .
C19 C20 H20 120.1 . .
C19 C20 C21 120(2) . .
C21 C20 H20 120.1 . .
C59 C60 H60 120.7 . .
C55 C60 H60 120.7 . .
C55 C60 C59 118.5(18) . .
C54 C53 H53 121.1 . .
C54 C53 C52 118(2) . .
C52 C53 H53 121.1 . .
C18 C17 H17 120.8 . .
C16 C17 H17 120.8 . .
C16 C17 C18 118(2) . .
C13 C18 C17 122(2) . .
C13 C18 H18 119.1 . .
C17 C18 H18 119.1 . .
C6 C5 H5 119.7 . .
C4 C5 C6 120.6(16) . .
C4 C5 H5 119.7 . .
C48 C47 H47 119.2 . .
C46 C47 C48 122(2) . .
C46 C47 H47 119.2 . .
C35 C34 H34 119.0 . .
C35 C34 C33 122.1(17) . .
C33 C34 H34 119.0 . .
C31 C32 H32 119.7 . .
C31 C32 C33 120.5(17) . .
C33 C32 H32 119.7 . .
C43 C44 H44 120.4 . .
C45 C44 C43 119(2) . .
C45 C44 H44 120.4 . .
C5 C4 H4 120.4 . .
C5 C4 C3 119.3(17) . .
C3 C4 H4 120.4 . .
C63 C64 H64 122.1 . .
C63 C64 C65 116(2) . .
C65 C64 H64 122.1 . .
C20 C19 P2 121.5(16) . .
C20 C19 C24 120.1(17) . .
C24 C19 P2 118.3(13) . .
C56 C57 H57 120.0 . .
C58 C57 C56 120.0(17) . .
C58 C57 H57 120.0 . .
C20 C21 H21 120.0 . .
C20 C21 C22 120.1(18) . .
C22 C21 H21 120.0 . .
C53 C52 H52 119.6 . .
C51 C52 C53 121(2) . .
C51 C52 H52 119.6 . .
C49 C50 H50 120.1 . .
C51 C50 C49 120(2) . .
C51 C50 H50 120.1 . .
C60 C59 H59 119.3 . .
C60 C59 C58 121.3(17) . .
C58 C59 H59 119.3 . .
C37 C38 H38 122.0 . .
C37 C38 C39 115.9(17) . .
C39 C38 H38 122.0 . .
C2 C3 H3A 119.9 . .
C4 C3 C2 120.3(17) . .
C4 C3 H3A 119.9 . .
C7 C8 H8 120.6 . .
C7 C8 C9 118.8(17) . .
C9 C8 H8 120.6 . .
C13 C14 H14 119.2 . .
C13 C14 C15 121.6(19) . .
C15 C14 H14 119.2 . .
C38 C39 H39 118.7 . .
C40 C39 C38 122.6(18) . .
C40 C39 H39 118.7 . .
C57 C58 C59 119.6(17) . .
C57 C58 H58 120.2 . .
C59 C58 H58 120.2 . .
C44 C45 H45 118.8 . .
C44 C45 C46 122(2) . .
C46 C45 H45 118.8 . .
C10 C9 C8 118(2) . .
C10 C9 H9 120.9 . .
C8 C9 H9 120.9 . .
C47 C46 C45 120(2) . .
C47 C46 H46 120.2 . .
C45 C46 H46 120.2 . .
C25 C30 H30 120.8 . .
C25 C30 C29 118.4(19) . .
C29 C30 H30 120.8 . .
C67 C68 H68 120.3 . .
C67 C68 C69 119.4(19) . .
C69 C68 H68 120.3 . .
C14 C15 H15 121.8 . .
C16 C15 C14 116(2) . .
C16 C15 H15 121.8 . .
C21 C22 H22 121.4 . .
C23 C22 C21 117(2) . .
C23 C22 H22 121.4 . .
C25 C26 H26 119.0 . .
C27 C26 C25 122(2) . .
C27 C26 H26 119.0 . .
C19 C24 H24 121.9 . .
C23 C24 C19 116.2(19) . .
C23 C24 H24 121.9 . .
C71 C70 H70 120.3 . .
C71 C70 C69 119(2) . .
C69 C70 H70 120.3 . .
C28 C27 H27 119.2 . .
C26 C27 C28 122(2) . .
C26 C27 H27 119.2 . .
C70 C71 H71 120.0 . .
C70 C71 C72 119.9(19) . .
C72 C71 H71 120.0 . .
C17 C16 C15 122.9(19) . .
C17 C16 H16 118.5 . .
C15 C16 H16 118.5 . .
C52 C51 H51 120.5 . .
C50 C51 C52 119(2) . .
C50 C51 H51 120.5 . .
C67 C72 C71 122(2) . .
C67 C72 H72 119.2 . .
C71 C72 H72 119.2 . .
C22 C23 C24 127(2) . .
C22 C23 H23 116.7 . .
C24 C23 H23 116.7 . .
C41 C40 C39 120.2(18) . .
C41 C40 H40 119.9 . .
C39 C40 H40 119.9 . .
C34 C33 C32 118.2(18) . .
C34 C33 H33 120.9 . .
C32 C33 H33 120.9 . .
C68 C69 C70 119(2) . .
C68 C69 H69 120.6 . .
C70 C69 H69 120.6 . .
C28 C29 C30 122.3(19) . .
C28 C29 H29 118.8 . .
C30 C29 H29 118.8 . .
Cl4 C74 H74A 108.9 . .
Cl4 C74 H74B 108.9 . .
Cl3 C74 Cl4 113.3(15) . .
Cl3 C74 H74A 108.9 . .
Cl3 C74 H74B 108.9 . .
H74A C74 H74B 107.7 . .
Cl1 C73 Cl2 111.2(12) . .
Cl1 C73 H73A 109.4 . .
Cl1 C73 H73B 109.4 . .
Cl2 C73 H73A 109.4 . .
Cl2 C73 H73B 109.4 . .
H73A C73 H73B 108.0 . .
F2 B1 F1 109.0(16) . .
F2 B1 F4 112.1(19) . .
F3 B1 F2 110(2) . .
F3 B1 F1 108.3(19) . .
F3 B1 F4 109.7(18) . .
F4 B1 F1 108(2) . .
C61 C62 H62 120.2 . .
C61 C62 C63 120(2) . .
C63 C62 H62 120.2 . .
C64 C63 C62 124(2) . .
C64 C63 H63 118.2 . .
C62 C63 H63 118.2 . .
C64 C65 H65 118.0 . .
C64 C65 C66 124(2) . .
C66 C65 H65 118.0 . .
C61 C66 H66 119.3 . .
C65 C66 C61 121(2) . .
C65 C66 H66 119.3 . .
C56 C55 P5 118.8(11) . .
C56 C55 C60 119.6(16) . .
C60 C55 P5 121.6(13) . .

loop_
_geom_bond_atom_site_label_1
_geom_bond_atom_site_label_2
_geom_bond_distance
_geom_bond_site_symmetry_2
Ag1 Ag4 2.8679(14) .
Ag1 Ag2 2.8714(14) .
Ag1 Ag3 2.9783(14) .
Ag1 Ag5 3.0037(14) .
Ag1 P4 2.499(3) .
Ag1 P5 2.505(3) .
Ag4 Ag4 2.751(2) 3_655
Ag4 Ag3 2.8642(14) .
Ag4 Ag5 2.8929(15) .
Ag4 Ag5 3.2109(15) 3_655
Ag4 P6 2.473(3) .
Ag2 Ag2 2.782(2) 3_655
Ag2 Ag3 2.8639(15) .
Ag2 Ag3 3.1230(15) 3_655
Ag2 Ag5 2.8747(15) .
Ag2 P3 2.467(3) .
Ag3 Ag5 2.9287(16) 3_655
Ag3 P2 2.472(4) .
Ag5 P1 2.502(4) 3_655
P3 N2 1.721(13) .
P3 C25 1.812(15) .
P3 C31 1.841(15) .
P6 N3 1.721(13) .
P6 C61 1.808(15) .
P6 C67 1.845(16) .
P4 N2 1.685(12) .
P4 C43 1.841(16) .
P4 C37 1.827(16) .
P5 N3 1.691(12) .
P5 C49 1.853(17) .
P5 C55 1.836(17) .
P1 N1 1.684(15) .
P1 C1 1.839(17) .
P1 C7 1.849(17) .
P2 N1 1.705(15) .
P2 C13 1.830(16) .
P2 C19 1.816(18) .
Cl1 C73 1.72(3) .
Cl2 C73 1.79(2) .
Cl4 C74 1.75(3) .
Cl3 C74 1.71(2) .
N1 H1 0.8800 .
N3 H3 0.8800 .
N2 H2 0.8800 .
F2 B1 1.36(2) .
F1 B1 1.39(3) .
F3 B1 1.35(3) .
C42 H42 0.9500 .
C42 C37 1.41(2) .
C42 C41 1.39(2) .
C56 H56 0.9500 .
C56 C57 1.38(2) .
C56 C55 1.38(2) .
C61 C62 1.35(2) .
C61 C66 1.35(3) .
F4 B1 1.36(3) .
C25 C30 1.39(2) .
C25 C26 1.37(2) .
C43 C48 1.41(3) .
C43 C44 1.40(3) .
C1 C2 1.36(2) .
C1 C6 1.42(2) .
C7 C12 1.38(2) .
C7 C8 1.38(3) .
C67 C68 1.32(3) .
C67 C72 1.35(2) .
C11 H11 0.9500 .
C11 C12 1.42(2) .
C11 C10 1.31(3) .
C31 C36 1.40(2) .
C31 C32 1.36(2) .
C12 H12 0.9500 .
C37 C38 1.37(2) .
C2 H2A 0.9500 .
C2 C3 1.41(2) .
C28 H28 0.9500 .
C28 C27 1.37(3) .
C28 C29 1.34(3) .
C41 H41 0.9500 .
C41 C40 1.34(3) .
C13 C18 1.38(2) .
C13 C14 1.36(3) .
C48 H48 0.9500 .
C48 C47 1.36(3) .
C10 H10 0.9500 .
C10 C9 1.39(3) .
C35 H35 0.9500 .
C35 C36 1.36(2) .
C35 C34 1.37(3) .
C49 C54 1.36(3) .
C49 C50 1.40(3) .
C6 H6 0.9500 .
C6 C5 1.42(2) .
C36 H36 0.9500 .
C54 H54 0.9500 .
C54 C53 1.38(3) .
C20 H20 0.9500 .
C20 C19 1.38(2) .
C20 C21 1.39(3) .
C60 H60 0.9500 .
C60 C59 1.38(3) .
C60 C55 1.38(2) .
C53 H53 0.9500 .
C53 C52 1.43(4) .
C17 H17 0.9500 .
C17 C18 1.40(2) .
C17 C16 1.37(3) .
C18 H18 0.9500 .
C5 H5 0.9500 .
C5 C4 1.39(3) .
C47 H47 0.9500 .
C47 C46 1.33(4) .
C34 H34 0.9500 .
C34 C33 1.37(3) .
C32 H32 0.9500 .
C32 C33 1.40(3) .
C44 H44 0.9500 .
C44 C45 1.34(3) .
C4 H4 0.9500 .
C4 C3 1.40(2) .
C64 H64 0.9500 .
C64 C63 1.26(3) .
C64 C65 1.33(3) .
C19 C24 1.41(3) .
C57 H57 0.9500 .
C57 C58 1.35(2) .
C21 H21 0.9500 .
C21 C22 1.41(3) .
C52 H52 0.9500 .
C52 C51 1.40(4) .
C50 H50 0.9500 .
C50 C51 1.39(3) .
C59 H59 0.9500 .
C59 C58 1.39(3) .
C38 H38 0.9500 .
C38 C39 1.43(3) .
C3 H3A 0.9500 .
C8 H8 0.9500 .
C8 C9 1.41(3) .
C14 H14 0.9500 .
C14 C15 1.45(3) .
C39 H39 0.9500 .
C39 C40 1.36(3) .
C58 H58 0.9500 .
C45 H45 0.9500 .
C45 C46 1.35(3) .
C9 H9 0.9500 .
C46 H46 0.9500 .
C30 H30 0.9500 .
C30 C29 1.41(3) .
C68 H68 0.9500 .
C68 C69 1.41(3) .
C15 H15 0.9500 .
C15 C16 1.37(3) .
C22 H22 0.9500 .
C22 C23 1.31(3) .
C26 H26 0.9500 .
C26 C27 1.34(3) .
C24 H24 0.9500 .
C24 C23 1.37(3) .
C70 H70 0.9500 .
C70 C71 1.31(3) .
C70 C69 1.41(3) .
C27 H27 0.9500 .
C71 H71 0.9500 .
C71 C72 1.38(3) .
C16 H16 0.9500 .
C51 H51 0.9500 .
C72 H72 0.9500 .
C23 H23 0.9500 .
C40 H40 0.9500 .
C33 H33 0.9500 .
C69 H69 0.9500 .
C29 H29 0.9500 .
C74 H74A 0.9900 .
C74 H74B 0.9900 .
C73 H73A 0.9900 .
C73 H73B 0.9900 .
C62 H62 0.9500 .
C62 C63 1.43(3) .
C63 H63 0.9500 .
C65 H65 0.9500 .
C65 C66 1.35(3) .
C66 H66 0.9500 .
